data_2231445
loop_
_publ_author_name
'Zhang, Na'
'Zhang, Xian'
'Li, Dongmei'

_publ_section_title
;
 Ethyl
 6-amino-8-(4-chlorophenyl)-9-nitro-2,3,4,8-tetrahydropyrido[2,1-<i>b</i>][1,3]thiazine-7-carboxylate
;
_journal_coeditor_code BX2362
_journal_issue 9
_journal_name_full 'Acta Crystallographica Section E'
_journal_page_first o2352
_journal_paper_doi 10.1107/S1600536811032193
_journal_volume 67
_journal_year 2011
_chemical_formula_iupac 'C17 H18 Cl N3 O4 S'
_chemical_formula_moiety 'C17 H18 Cl N3 O4 S'
_chemical_formula_sum 'C17 H18 Cl N3 O4 S'
_chemical_formula_weight 395.85
_chemical_name_systematic
;
Ethyl 6-amino-8-(4-chlorophenyl)-9-nitro-2,3,4,8-
tetrahydropyrido[2,1-<i>b</i>][1,3]thiazine-7-carboxylate
;
_space_group_IT_number 2
_symmetry_cell_setting triclinic
_symmetry_space_group_name_Hall '-P 1'
_symmetry_space_group_name_H-M 'P -1'
_atom_sites_solution_hydrogens geom
_atom_sites_solution_primary direct
_atom_sites_solution_secondary difmap
_audit_creation_method SHELXL-97
_cell_angle_alpha 110.970(8)
_cell_angle_beta 103.252(8)
_cell_angle_gamma 99.663(7)
_cell_formula_units_Z 2
_cell_length_a 8.6376(8)
_cell_length_b 9.9719(8)
_cell_length_c 12.0616(11)
_cell_measurement_reflns_used 4541
_cell_measurement_temperature 298(2)
_cell_measurement_theta_max 27.65
_cell_measurement_theta_min 2.37
_cell_volume 907.87(16)
_computing_cell_refinement 'SAINT (Bruker, 2005)'
_computing_data_collection 'APEX2 (Bruker, 2005)'
_computing_data_reduction 'SAINT (Bruker, 2005)'
_computing_molecular_graphics 'SHELXTL (Sheldrick, 2008)'
_computing_publication_material 'WinGX (Farrugia, 1999)'
_computing_structure_refinement 'SHELXL97 (Sheldrick, 2008)'
_computing_structure_solution 'SIR97 (Altomare <i>et al.</i>, 1999)'
_diffrn_ambient_temperature 298(2)
_diffrn_measured_fraction_theta_full 0.994
_diffrn_measured_fraction_theta_max 0.994
_diffrn_measurement_device_type 'Bruker APEXII CCD area-detector'
_diffrn_measurement_method '\f and \w'
_diffrn_radiation_monochromator graphite
_diffrn_radiation_source 'fine-focus sealed tube'
_diffrn_radiation_type MoK\a
_diffrn_radiation_wavelength 0.71073
_diffrn_reflns_av_R_equivalents 0.0214
_diffrn_reflns_av_sigmaI/netI 0.0363
_diffrn_reflns_limit_h_max 10
_diffrn_reflns_limit_h_min -10
_diffrn_reflns_limit_k_max 12
_diffrn_reflns_limit_k_min -12
_diffrn_reflns_limit_l_max 14
_diffrn_reflns_limit_l_min -15
_diffrn_reflns_number 7457
_diffrn_reflns_theta_full 26.37
_diffrn_reflns_theta_max 26.37
_diffrn_reflns_theta_min 3.38
_diffrn_standards_number 0
_exptl_absorpt_coefficient_mu 0.354
_exptl_absorpt_correction_T_max 0.9456
_exptl_absorpt_correction_T_min 0.8211
_exptl_absorpt_correction_type multi-scan
_exptl_absorpt_process_details '(SADABS; Bruker, 2005)'
_exptl_crystal_colour colourless
_exptl_crystal_density_diffrn 1.448
_exptl_crystal_density_method 'not measured'
_exptl_crystal_description prism
_exptl_crystal_F_000 412
_exptl_crystal_size_max 0.58
_exptl_crystal_size_mid 0.28
_exptl_crystal_size_min 0.16
_refine_diff_density_max 0.300
_refine_diff_density_min -0.377
_refine_ls_extinction_method none
_refine_ls_goodness_of_fit_ref 1.029
_refine_ls_hydrogen_treatment constr
_refine_ls_matrix_type full
_refine_ls_number_parameters 242
_refine_ls_number_reflns 3692
_refine_ls_number_restraints 4
_refine_ls_restrained_S_all 1.029
_refine_ls_R_factor_all 0.0627
_refine_ls_R_factor_gt 0.0460
_refine_ls_shift/su_max 0.000
_refine_ls_shift/su_mean 0.000
_refine_ls_structure_factor_coef Fsqd
_refine_ls_weighting_details 'calc w=1/[\s^2^(Fo^2^)+(0.0499P)^2^+0.3496P] where P=(Fo^2^+2Fc^2^)/3'
_refine_ls_weighting_scheme calc
_refine_ls_wR_factor_gt 0.1058
_refine_ls_wR_factor_ref 0.1189
_reflns_number_gt 2856
_reflns_number_total 3692
_reflns_threshold_expression I>2sigma(I)
_cod_data_source_file bx2362.cif
_cod_data_source_block I
_cod_original_cell_volume 907.88(16)
_cod_database_code 2231445
_cod_database_fobs_code 2231445

loop_
_symmetry_equiv_pos_as_xyz
'x, y, z'
'-x, -y, -z'

loop_
_atom_site_type_symbol
_atom_site_label
_atom_site_fract_x
_atom_site_fract_y
_atom_site_fract_z
_atom_site_U_iso_or_equiv
_atom_site_adp_type
_atom_site_calc_flag
_atom_site_refinement_flags
_atom_site_occupancy
_atom_site_symmetry_multiplicity
S S1 0.55649(9) 0.69346(7) 1.02703(6) 0.0526(2) Uani d . 1 1
Cl Cl1 -0.06895(8) 0.51657(8) 0.27303(6) 0.0582(2) Uani d . 1 1
O O1 0.7918(2) 1.0629(2) 0.70241(19) 0.0661(6) Uani d . 1 1
C C12 0.0733(3) 0.6242(3) 0.4217(2) 0.0402(5) Uani d . 1 1
C C13 0.1908(3) 0.5640(2) 0.4697(2) 0.0426(5) Uani d . 1 1
H H13 0.1918 0.4665 0.4251 0.051 Uiso calc R 1 1
C C10 0.1846(3) 0.8525(3) 0.6042(2) 0.0415(5) Uani d . 1 1
H H10 0.1810 0.9488 0.6496 0.050 Uiso calc R 1 1
C C15 0.6594(3) 1.0300(3) 0.7201(2) 0.0440(5) Uani d . 1 1
C C14 0.3069(3) 0.6519(2) 0.5857(2) 0.0385(5) Uani d . 1 1
H H14 0.3874 0.6128 0.6183 0.046 Uiso calc R 1 1
C C11 0.0684(3) 0.7665(3) 0.4875(2) 0.0478(6) Uani d . 1 1
H H11 -0.0120 0.8051 0.4543 0.057 Uiso calc R 1 1
C C16 0.5733(4) 1.1999(3) 0.6395(3) 0.0589(7) Uani d . 1 1
H H16A 0.6017 1.1547 0.5639 0.071 Uiso calc R 1 1
H H16B 0.6655 1.2843 0.6994 0.071 Uiso calc R 1 1
C C6 0.7619(4) 0.6382(3) 0.8644(3) 0.0706(8) Uani d . 1 1
H H6A 0.8354 0.6341 0.8141 0.085 Uiso calc R 1 1
H H6B 0.6767 0.5437 0.8247 0.085 Uiso calc R 1 1
C C5 0.7196(3) 0.8499(3) 0.8047(2) 0.0405(5) Uani d D 1 1
O O2 0.53736(19) 1.09179(17) 0.69114(15) 0.0449(4) Uani d . 1 1
O O3 0.2722(2) 0.75602(19) 0.98083(15) 0.0513(4) Uani d . 1 1
O O4 0.21057(18) 0.91022(19) 0.89999(15) 0.0484(4) Uani d . 1 1
C C3 0.4386(2) 0.8934(2) 0.78073(18) 0.0317(4) Uani d . 1 1
H H3 0.4147 0.9901 0.8135 0.038 Uiso calc R 1 1
N N3 0.3003(2) 0.8315(2) 0.92150(16) 0.0373(4) Uani d . 1 1
C C9 0.3064(2) 0.7963(2) 0.65422(18) 0.0312(4) Uani d . 1 1
C C1 0.5529(3) 0.7644(2) 0.91386(19) 0.0347(5) Uani d . 1 1
N N1 0.6833(2) 0.7590(2) 0.86615(17) 0.0422(4) Uani d . 1 1
C C4 0.6108(2) 0.9223(2) 0.76932(19) 0.0354(5) Uani d . 1 1
C C2 0.4350(2) 0.8266(2) 0.87397(18) 0.0311(4) Uani d . 1 1
C C8 0.7765(4) 0.7224(4) 1.0854(3) 0.0815(10) Uani d . 1 1
H H8A 0.8287 0.8291 1.1280 0.098 Uiso calc R 1 1
H H8B 0.7976 0.6811 1.1472 0.098 Uiso calc R 1 1
N N2 0.8663(3) 0.8554(3) 0.7814(2) 0.0656(7) Uani d D 1 1
H H2A 0.943(3) 0.848(4) 0.8361 0.068 Uiso calc R 1 1
H H2B 0.895(4) 0.923(4) 0.756 0.068 Uiso calc R 1 1
C C17 0.4207(4) 1.2497(4) 0.6110(3) 0.0777(9) Uani d . 1 1
H H17A 0.3289 1.1643 0.5560 0.117 Uiso calc R 1 1
H H17B 0.4372 1.3166 0.5713 0.117 Uiso calc R 1 1
H H17C 0.3982 1.3001 0.6873 0.117 Uiso calc R 1 1
C C7 0.8573(5) 0.6566(5) 0.9903(4) 0.0968(12) Uani d . 1 1
H H7A 0.9679 0.7208 1.0146 0.116 Uiso calc R 1 1
H H7B 0.8672 0.5600 0.9875 0.116 Uiso calc R 1 1

loop_
_atom_site_aniso_label
_atom_site_aniso_U_11
_atom_site_aniso_U_22
_atom_site_aniso_U_33
_atom_site_aniso_U_12
_atom_site_aniso_U_13
_atom_site_aniso_U_23
S1 0.0649(4) 0.0527(4) 0.0599(4) 0.0256(3) 0.0266(3) 0.0369(3)
Cl1 0.0493(4) 0.0660(4) 0.0387(3) 0.0006(3) -0.0040(3) 0.0164(3)
O1 0.0412(10) 0.0883(14) 0.0853(14) 0.0094(9) 0.0283(10) 0.0529(12)
C12 0.0315(11) 0.0478(13) 0.0337(11) -0.0002(9) 0.0041(9) 0.0173(10)
C13 0.0494(13) 0.0377(11) 0.0354(12) 0.0073(10) 0.0095(10) 0.0139(10)
C10 0.0344(12) 0.0419(12) 0.0434(12) 0.0143(9) 0.0070(10) 0.0138(10)
C15 0.0362(12) 0.0493(13) 0.0399(12) 0.0006(10) 0.0100(10) 0.0172(10)
C14 0.0364(11) 0.0411(12) 0.0380(12) 0.0132(9) 0.0067(10) 0.0184(10)
C11 0.0335(12) 0.0581(15) 0.0487(14) 0.0150(11) 0.0029(11) 0.0238(12)
C16 0.0721(18) 0.0534(15) 0.0672(17) 0.0148(13) 0.0333(15) 0.0368(14)
C6 0.087(2) 0.0748(19) 0.076(2) 0.0578(17) 0.0406(18) 0.0346(16)
C5 0.0283(11) 0.0528(13) 0.0365(11) 0.0099(10) 0.0089(9) 0.0153(10)
O2 0.0443(9) 0.0480(9) 0.0495(9) 0.0093(7) 0.0181(8) 0.0274(8)
O3 0.0466(10) 0.0598(10) 0.0512(10) 0.0043(8) 0.0218(8) 0.0277(9)
O4 0.0303(8) 0.0637(10) 0.0541(10) 0.0190(8) 0.0145(8) 0.0241(9)
C3 0.0271(10) 0.0319(10) 0.0333(10) 0.0069(8) 0.0085(9) 0.0114(8)
N3 0.0285(9) 0.0408(10) 0.0320(9) 0.0012(8) 0.0060(8) 0.0091(8)
C9 0.0250(10) 0.0370(11) 0.0313(10) 0.0058(8) 0.0086(8) 0.0151(9)
C1 0.0381(11) 0.0283(10) 0.0327(11) 0.0073(9) 0.0098(9) 0.0085(8)
N1 0.0406(10) 0.0479(11) 0.0440(11) 0.0222(9) 0.0157(9) 0.0196(9)
C4 0.0256(10) 0.0430(11) 0.0332(11) 0.0049(9) 0.0076(9) 0.0141(9)
C2 0.0262(10) 0.0330(10) 0.0294(10) 0.0050(8) 0.0082(8) 0.0096(8)
C8 0.079(2) 0.125(3) 0.073(2) 0.060(2) 0.0246(18) 0.062(2)
N2 0.0324(11) 0.106(2) 0.0749(17) 0.0273(12) 0.0228(11) 0.0482(15)
C17 0.092(2) 0.082(2) 0.093(2) 0.0385(19) 0.039(2) 0.059(2)
C7 0.095(3) 0.154(4) 0.104(3) 0.088(3) 0.049(2) 0.088(3)

loop_
_atom_type_symbol
_atom_type_description
_atom_type_scat_dispersion_real
_atom_type_scat_dispersion_imag
_atom_type_scat_source
C C 0.0033 0.0016 'International Tables Vol C Tables 4.2.6.8 and 6.1.1.4'
H H 0.0000 0.0000 'International Tables Vol C Tables 4.2.6.8 and 6.1.1.4'
Cl Cl 0.1484 0.1585 'International Tables Vol C Tables 4.2.6.8 and 6.1.1.4'
N N 0.0061 0.0033 'International Tables Vol C Tables 4.2.6.8 and 6.1.1.4'
O O 0.0106 0.0060 'International Tables Vol C Tables 4.2.6.8 and 6.1.1.4'
S S 0.1246 0.1234 'International Tables Vol C Tables 4.2.6.8 and 6.1.1.4'

loop_
_geom_angle_atom_site_label_1
_geom_angle_atom_site_label_2
_geom_angle_atom_site_label_3
_geom_angle
C1 S1 C8 98.75(13)
C11 C12 C13 121.3(2)
C11 C12 Cl1 119.83(18)
C13 C12 Cl1 118.85(18)
C12 C13 C14 118.5(2)
C12 C13 H13 120.7
C14 C13 H13 120.7
C11 C10 C9 120.8(2)
C11 C10 H10 119.6
C9 C10 H10 119.6
O1 C15 O2 121.5(2)
O1 C15 C4 126.6(2)
O2 C15 C4 111.94(18)
C9 C14 C13 121.7(2)
C9 C14 H14 119.2
C13 C14 H14 119.2
C12 C11 C10 119.4(2)
C12 C11 H11 120.3
C10 C11 H11 120.3
O2 C16 C17 107.0(2)
O2 C16 H16A 110.3
C17 C16 H16A 110.3
O2 C16 H16B 110.3
C17 C16 H16B 110.3
H16A C16 H16B 108.6
N1 C6 C7 113.6(3)
N1 C6 H6A 108.8
C7 C6 H6A 108.8
N1 C6 H6B 108.8
C7 C6 H6B 108.8
H6A C6 H6B 107.7
N2 C5 C4 124.0(2)
N2 C5 N1 115.0(2)
C4 C5 N1 121.05(19)
C15 O2 C16 116.12(18)
C2 C3 C4 109.50(16)
C2 C3 C9 111.93(15)
C4 C3 C9 112.25(16)
C2 C3 H3 107.7
C4 C3 H3 107.7
C9 C3 H3 107.7
O4 N3 O3 121.78(18)
O4 N3 C2 118.18(17)
O3 N3 C2 120.02(18)
C14 C9 C10 118.33(19)
C14 C9 C3 120.93(18)
C10 C9 C3 120.73(19)
C2 C1 N1 119.40(19)
C2 C1 S1 124.77(16)
N1 C1 S1 115.80(16)
C1 N1 C5 120.12(18)
C1 N1 C6 116.9(2)
C5 N1 C6 122.2(2)
C5 C4 C15 119.96(19)
C5 C4 C3 121.27(19)
C15 C4 C3 118.76(19)
C1 C2 N3 119.81(18)
C1 C2 C3 123.84(18)
N3 C2 C3 116.35(18)
C7 C8 S1 116.0(3)
C7 C8 H8A 108.3
S1 C8 H8A 108.3
C7 C8 H8B 108.3
S1 C8 H8B 108.3
H8A C8 H8B 107.4
C5 N2 H2A 115(2)
C5 N2 H2B 114(2)
H2A N2 H2B 116(3)
C16 C17 H17A 109.5
C16 C17 H17B 109.5
H17A C17 H17B 109.5
C16 C17 H17C 109.5
H17A C17 H17C 109.5
H17B C17 H17C 109.5
C6 C7 C8 111.6(3)
C6 C7 H7A 109.3
C8 C7 H7A 109.3
C6 C7 H7B 109.3
C8 C7 H7B 109.3
H7A C7 H7B 108.0

loop_
_geom_bond_atom_site_label_1
_geom_bond_atom_site_label_2
_geom_bond_distance
S1 C1 1.744(2)
S1 C8 1.802(3)
Cl1 C12 1.745(2)
O1 C15 1.224(3)
C12 C11 1.369(3)
C12 C13 1.382(3)
C13 C14 1.384(3)
C13 H13 0.9300
C10 C11 1.387(3)
C10 C9 1.390(3)
C10 H10 0.9300
C15 O2 1.347(3)
C15 C4 1.449(3)
C14 C9 1.382(3)
C14 H14 0.9300
C11 H11 0.9300
C16 O2 1.450(3)
C16 C17 1.495(4)
C16 H16A 0.9700
C16 H16B 0.9700
C6 N1 1.475(3)
C6 C7 1.482(4)
C6 H6A 0.9700
C6 H6B 0.9700
C5 N2 1.356(3)
C5 C4 1.361(3)
C5 N1 1.400(3)
O3 N3 1.242(2)
O4 N3 1.242(2)
C3 C2 1.502(3)
C3 C4 1.514(3)
C3 C9 1.531(3)
C3 H3 0.9800
N3 C2 1.410(3)
C1 C2 1.362(3)
C1 N1 1.378(3)
C8 C7 1.488(5)
C8 H8A 0.9700
C8 H8B 0.9700
N2 H2A 0.855(17)
N2 H2B 0.859(17)
C17 H17A 0.9600
C17 H17B 0.9600
C17 H17C 0.9600
C7 H7A 0.9700
C7 H7B 0.9700

loop_
_geom_hbond_atom_site_label_D
_geom_hbond_atom_site_label_H
_geom_hbond_atom_site_label_A
_geom_hbond_site_symmetry_A
_geom_hbond_distance_DH
_geom_hbond_distance_HA
_geom_hbond_distance_DA
_geom_hbond_angle_DHA
N2 H2B O1 . 0.89(4) 1.95(5) 2.680(4) 138(4)
N2 H2A O4 1_655 0.87(4) 2.16(4) 2.850(3) 137(4)

loop_
_geom_torsion_atom_site_label_1
_geom_torsion_atom_site_label_2
_geom_torsion_atom_site_label_3
_geom_torsion_atom_site_label_4
_geom_torsion
C11 C12 C13 C14 -1.3(3)
Cl1 C12 C13 C14 177.68(16)
C12 C13 C14 C9 0.8(3)
C13 C12 C11 C10 0.6(3)
Cl1 C12 C11 C10 -178.39(17)
C9 C10 C11 C12 0.6(3)
O1 C15 O2 C16 -0.7(3)
C4 C15 O2 C16 -179.22(19)
C17 C16 O2 C15 178.3(2)
C13 C14 C9 C10 0.4(3)
C13 C14 C9 C3 -178.31(18)
C11 C10 C9 C14 -1.1(3)
C11 C10 C9 C3 177.56(19)
C2 C3 C9 C14 -61.2(2)
C4 C3 C9 C14 62.4(2)
C2 C3 C9 C10 120.2(2)
C4 C3 C9 C10 -116.2(2)
C8 S1 C1 C2 -152.2(2)
C8 S1 C1 N1 25.8(2)
C2 C1 N1 C5 17.0(3)
S1 C1 N1 C5 -161.12(16)
C2 C1 N1 C6 -153.1(2)
S1 C1 N1 C6 28.7(3)
N2 C5 N1 C1 168.8(2)
C4 C5 N1 C1 -12.9(3)
N2 C5 N1 C6 -21.6(3)
C4 C5 N1 C6 156.7(2)
C7 C6 N1 C1 -70.0(3)
C7 C6 N1 C5 120.1(3)
N2 C5 C4 C15 -9.6(4)
N1 C5 C4 C15 172.29(19)
N2 C5 C4 C3 170.7(2)
N1 C5 C4 C3 -7.4(3)
O1 C15 C4 C5 2.2(4)
O2 C15 C4 C5 -179.4(2)
O1 C15 C4 C3 -178.1(2)
O2 C15 C4 C3 0.3(3)
C2 C3 C4 C5 20.6(3)
C9 C3 C4 C5 -104.3(2)
C2 C3 C4 C15 -159.09(18)
C9 C3 C4 C15 76.0(2)
N1 C1 C2 N3 179.49(17)
S1 C1 C2 N3 -2.5(3)
N1 C1 C2 C3 -0.9(3)
S1 C1 C2 C3 177.04(15)
O4 N3 C2 C1 168.14(18)
O3 N3 C2 C1 -13.3(3)
O4 N3 C2 C3 -11.5(3)
O3 N3 C2 C3 167.08(17)
C4 C3 C2 C1 -16.8(3)
C9 C3 C2 C1 108.4(2)
C4 C3 C2 N3 162.84(16)
C9 C3 C2 N3 -72.0(2)
C1 S1 C8 C7 -54.3(3)
N1 C6 C7 C8 36.1(5)
S1 C8 C7 C6 25.0(5)
